data_4326906
loop_
_publ_author_name
'Iryna N. Stepanenko'
'Maria S. Novak'
'Gerhard M\"uhlgassner'
'Alexander Roller'
'Michaela Hejl'
'Vladimir B. Arion'
'Michael A. Jakupec'
'Bernhard K. Keppler'

_publ_section_title
;
 Organometallic 3-(1H-Benzimidazol-2-yl)-1H-pyrazolo[3,4-b]pyridines as
 Potential Anticancer Agents
;
_journal_name_full 'Inorganic Chemistry'
_journal_page_first 11715
_journal_page_last 11728
_journal_paper_doi 10.1021/ic201704u
_journal_volume 50
_journal_year 2011
_chemical_formula_moiety 'C25 H25 Br Cl N5 O Ru'
_chemical_formula_sum 'C25 H25 Br Cl N5 O Ru'
_chemical_formula_weight 627.93
_chemical_name_systematic
; 
(hapto^6^-p-cymene){5-bromo-3-(7-methoxymethyl-1H-benzimidazol-kappaN-2-yl)-
pyrazolo-kappaN-[3,4-b]pyridin-1-ide}chlroridoruthenium(II) 
;
_space_group_IT_number 14
_symmetry_cell_setting monoclinic
_symmetry_space_group_name_Hall '-P 2ybc'
_symmetry_space_group_name_H-M 'P 1 21/c 1'
_atom_sites_solution_hydrogens geom
_atom_sites_solution_primary direct
_atom_sites_solution_secondary difmap
_audit_creation_method SHELXL-97
_cell_angle_alpha 90.00
_cell_angle_beta 108.744(5)
_cell_angle_gamma 90.00
_cell_formula_units_Z 4
_cell_length_a 16.7948(13)
_cell_length_b 12.4936(10)
_cell_length_c 12.3028(8)
_cell_measurement_reflns_used 2455
_cell_measurement_temperature 296(2)
_cell_measurement_theta_max 17.39
_cell_measurement_theta_min 2.97
_cell_volume 2444.6(3)
_computing_structure_refinement 'SHELXL-97 (Sheldrick, 1997)'
_computing_structure_solution 'SHELXS-97 (Sheldrick, 1990)'
_diffrn_ambient_temperature 296(2)
_diffrn_measured_fraction_theta_full 0.998
_diffrn_measured_fraction_theta_max 0.998
_diffrn_radiation_monochromator graphite
_diffrn_radiation_source 'fine-focus sealed tube'
_diffrn_radiation_type MoK\a
_diffrn_radiation_wavelength 0.71073
_diffrn_reflns_av_R_equivalents 0.1781
_diffrn_reflns_av_sigmaI/netI 0.1280
_diffrn_reflns_limit_h_max 20
_diffrn_reflns_limit_h_min -20
_diffrn_reflns_limit_k_max 15
_diffrn_reflns_limit_k_min -14
_diffrn_reflns_limit_l_max 14
_diffrn_reflns_limit_l_min -14
_diffrn_reflns_number 46131
_diffrn_reflns_theta_full 25.37
_diffrn_reflns_theta_max 25.37
_diffrn_reflns_theta_min 2.97
_exptl_absorpt_coefficient_mu 2.414
_exptl_absorpt_correction_T_max 0.9533
_exptl_absorpt_correction_T_min 0.6439
_exptl_absorpt_correction_type multi-scan
_exptl_absorpt_process_details SADABS
_exptl_crystal_colour yellow
_exptl_crystal_density_diffrn 1.706
_exptl_crystal_description stick
_exptl_crystal_F_000 1256
_exptl_crystal_size_max 0.20
_exptl_crystal_size_mid 0.05
_exptl_crystal_size_min 0.02
_refine_diff_density_max 0.976
_refine_diff_density_min -0.601
_refine_diff_density_rms 0.107
_refine_ls_extinction_method none
_refine_ls_goodness_of_fit_ref 0.986
_refine_ls_hydrogen_treatment constr
_refine_ls_matrix_type full
_refine_ls_number_parameters 307
_refine_ls_number_reflns 4475
_refine_ls_number_restraints 2
_refine_ls_restrained_S_all 0.986
_refine_ls_R_factor_all 0.1523
_refine_ls_R_factor_gt 0.0547
_refine_ls_shift/su_max 0.001
_refine_ls_shift/su_mean 0.000
_refine_ls_structure_factor_coef Fsqd
_refine_ls_weighting_details 'calc w=1/[\s^2^(Fo^2^)+(0.0559P)^2^+0.0000P] where P=(Fo^2^+2Fc^2^)/3'
_refine_ls_weighting_scheme calc
_refine_ls_wR_factor_gt 0.1052
_refine_ls_wR_factor_ref 0.1355
_reflns_number_gt 2220
_reflns_number_total 4475
_reflns_threshold_expression >2sigma(I)
_cod_data_source_file ic201704u_si_002_1.cif
_cod_data_source_block IRST781
_cod_database_code 4326906

loop_
_symmetry_equiv_pos_as_xyz
'x, y, z'
'-x, y+1/2, -z+1/2'
'-x, -y, -z'
'x, -y-1/2, z-1/2'

loop_
_atom_site_label
_atom_site_type_symbol
_atom_site_fract_x
_atom_site_fract_y
_atom_site_fract_z
_atom_site_U_iso_or_equiv
_atom_site_adp_type
_atom_site_occupancy
_atom_site_symmetry_multiplicity
_atom_site_calc_flag
_atom_site_refinement_flags
_atom_site_disorder_assembly
_atom_site_disorder_group
Ru Ru 0.18480(4) 0.61367(5) 0.80097(4) 0.0424(2) Uani 1 1 d . . .
Br Br 0.60070(6) 0.86945(9) 1.29745(8) 0.0845(4) Uani 1 1 d . . .
Cl Cl 0.09636(12) 0.75460(17) 0.82897(16) 0.0563(6) Uani 1 1 d . . .
N1 N 0.2864(3) 0.7045(5) 0.8954(4) 0.0406(16) Uani 1 1 d . . .
N2 N 0.3378(3) 0.7679(5) 0.8584(4) 0.0400(15) Uani 1 1 d . . .
N3 N 0.4650(4) 0.8575(5) 0.9546(5) 0.0515(18) Uani 1 1 d . . .
N4 N 0.2626(3) 0.5998(4) 1.1583(4) 0.0362(14) Uani 1 1 d . . .
H4 H 0.2969 0.6250 1.2210 0.043 Uiso 1 1 calc R . .
N5 N 0.2008(3) 0.5719(5) 0.9711(4) 0.0396(15) Uani 1 1 d . . .
C1 C 0.4006(4) 0.7950(6) 0.9565(6) 0.0377(18) Uani 1 1 d . . .
C2 C 0.5215(5) 0.8755(6) 1.0561(6) 0.054(2) Uani 1 1 d . . .
H2A H 0.5676 0.9182 1.0593 0.064 Uiso 1 1 calc R . .
C3 C 0.5159(4) 0.8336(6) 1.1599(6) 0.046(2) Uani 1 1 d . . .
C4 C 0.4490(4) 0.7706(6) 1.1624(5) 0.0398(19) Uani 1 1 d . . .
H4A H 0.4443 0.7431 1.2303 0.048 Uiso 1 1 calc R . .
C5 C 0.3892(4) 0.7510(6) 1.0559(5) 0.0349(18) Uani 1 1 d . . .
C6 C 0.3139(4) 0.6936(6) 1.0118(5) 0.0347(18) Uani 1 1 d . . .
C7 C 0.2613(4) 0.6242(6) 1.0508(5) 0.0341(17) Uani 1 1 d . . .
C8 C 0.1988(4) 0.5270(6) 1.1491(6) 0.0397(19) Uani 1 1 d . . .
C9 C 0.1737(5) 0.4754(7) 1.2322(6) 0.055(2) Uani 1 1 d . B .
C10 C 0.1088(5) 0.4069(8) 1.1921(7) 0.071(3) Uani 1 1 d . . .
H10 H 0.0892 0.3711 1.2447 0.085 Uiso 1 1 calc R . .
C11 C 0.0694(5) 0.3869(7) 1.0745(7) 0.072(3) Uani 1 1 d . . .
H11 H 0.0256 0.3377 1.0521 0.087 Uiso 1 1 calc R . .
C12 C 0.0939(5) 0.4382(7) 0.9922(7) 0.061(2) Uani 1 1 d . . .
H12 H 0.0675 0.4257 0.9144 0.073 Uiso 1 1 calc R . .
C13 C 0.1595(5) 0.5088(6) 1.0302(6) 0.0428(19) Uani 1 1 d . . .
C14 C 0.2163(5) 0.4957(7) 1.3587(6) 0.064(3) Uani 1 1 d D . .
H14A H 0.1984 0.5647 1.3761 0.077 Uiso 0.80 1 d PR A 1
H14B H 0.2760 0.4985 1.3739 0.077 Uiso 0.80 1 d PR A 1
H14C H 0.1749 0.4962 1.3974 0.077 Uiso 0.20 1 d PR A 2
H14D H 0.2414 0.5654 1.3667 0.077 Uiso 0.20 1 d PR A 2
O O 0.1988(5) 0.4228(8) 1.4332(7) 0.097(3) Uani 0.80 1 d PD B 1
OX O 0.2772(11) 0.4226(15) 1.415(3) 0.097(3) Uani 0.20 1 d PD B 2
C15 C 0.2413(8) 0.3282(9) 1.4366(12) 0.137(5) Uani 1 1 d D . .
H15A H 0.2271 0.2784 1.4869 0.165 Uiso 0.80 1 d PR B 1
H15B H 0.2263 0.2984 1.3608 0.165 Uiso 0.80 1 d PR B 1
H15C H 0.3007 0.3420 1.4643 0.165 Uiso 0.80 1 d PR B 1
H15D H 0.2859 0.2788 1.4718 0.165 Uiso 0.20 1 d PR B 2
H15E H 0.2096 0.3416 1.4878 0.165 Uiso 0.20 1 d PR B 2
H15F H 0.2050 0.2982 1.3663 0.165 Uiso 0.20 1 d PR B 2
C16 C 0.0882(6) 0.5778(8) 0.6316(7) 0.062(3) Uani 1 1 d . . .
C17 C 0.1574(6) 0.6336(7) 0.6163(6) 0.056(2) Uani 1 1 d . . .
H17 H 0.1481 0.6963 0.5733 0.068 Uiso 1 1 calc R . .
C18 C 0.2381(6) 0.5961(8) 0.6641(6) 0.065(3) Uani 1 1 d . . .
H18 H 0.2816 0.6345 0.6512 0.078 Uiso 1 1 calc R . .
C19 C 0.2581(7) 0.5049(10) 0.7298(7) 0.076(3) Uani 1 1 d . . .
C20 C 0.1931(10) 0.4496(8) 0.7525(8) 0.087(4) Uani 1 1 d . . .
H20 H 0.2050 0.3903 0.8007 0.105 Uiso 1 1 calc R . .
C21 C 0.1071(8) 0.4846(8) 0.7009(8) 0.075(3) Uani 1 1 d . . .
H21 H 0.0637 0.4455 0.7133 0.090 Uiso 1 1 calc R . .
C22 C 0.0021(5) 0.6223(9) 0.5816(8) 0.103(4) Uani 1 1 d . . .
H22A H -0.0384 0.5699 0.5867 0.154 Uiso 1 1 calc R . .
H22B H -0.0075 0.6404 0.5026 0.154 Uiso 1 1 calc R . .
H22C H -0.0033 0.6853 0.6233 0.154 Uiso 1 1 calc R . .
C23 C 0.3560(8) 0.4798(11) 0.7843(11) 0.128(4) Uiso 1 1 d . . .
H23 H 0.3800 0.5513 0.8053 0.154 Uiso 1 1 calc R . .
C24 C 0.3756(8) 0.4263(9) 0.8984(9) 0.135(5) Uani 1 1 d . . .
H24A H 0.3451 0.4610 0.9424 0.203 Uiso 1 1 calc R . .
H24B H 0.4349 0.4312 0.9385 0.203 Uiso 1 1 calc R . .
H24C H 0.3594 0.3524 0.8876 0.203 Uiso 1 1 calc R . .
C25 C 0.3937(7) 0.4469(10) 0.6997(10) 0.134(5) Uani 1 1 d . . .
H25A H 0.3739 0.4921 0.6334 0.201 Uiso 1 1 calc R . .
H25B H 0.3785 0.3740 0.6780 0.201 Uiso 1 1 calc R . .
H25C H 0.4537 0.4526 0.7314 0.201 Uiso 1 1 calc R . .

loop_
_atom_site_aniso_label
_atom_site_aniso_U_11
_atom_site_aniso_U_22
_atom_site_aniso_U_33
_atom_site_aniso_U_23
_atom_site_aniso_U_13
_atom_site_aniso_U_12
Ru 0.0489(4) 0.0525(4) 0.0259(3) -0.0047(3) 0.0121(3) -0.0084(4)
Br 0.0697(7) 0.0961(9) 0.0649(6) -0.0061(6) -0.0100(5) -0.0284(6)
Cl 0.0540(13) 0.0649(15) 0.0497(11) -0.0116(10) 0.0164(10) -0.0057(11)
N1 0.041(4) 0.053(4) 0.028(3) 0.000(3) 0.013(3) -0.004(3)
N2 0.039(4) 0.050(4) 0.033(3) 0.009(3) 0.015(3) -0.009(3)
N3 0.045(4) 0.068(5) 0.044(4) 0.013(3) 0.017(3) -0.005(4)
N4 0.040(4) 0.045(4) 0.023(3) 0.007(3) 0.008(2) -0.004(3)
N5 0.040(4) 0.048(4) 0.031(3) 0.000(3) 0.012(3) -0.013(3)
C1 0.029(4) 0.048(5) 0.041(4) -0.001(4) 0.017(4) -0.008(4)
C2 0.051(5) 0.052(6) 0.058(5) 0.012(5) 0.018(4) -0.008(4)
C3 0.036(5) 0.044(5) 0.048(4) -0.006(4) 0.002(4) -0.009(4)
C4 0.041(5) 0.047(5) 0.029(4) -0.001(3) 0.009(3) 0.001(4)
C5 0.033(4) 0.042(5) 0.032(4) -0.005(3) 0.014(3) -0.002(4)
C6 0.038(4) 0.040(5) 0.031(4) 0.002(3) 0.017(3) -0.006(4)
C7 0.030(4) 0.040(5) 0.028(3) 0.002(4) 0.005(3) -0.001(4)
C8 0.037(5) 0.049(5) 0.039(4) 0.010(4) 0.020(4) 0.003(4)
C9 0.045(5) 0.079(7) 0.043(5) 0.008(5) 0.015(4) -0.005(5)
C10 0.074(7) 0.089(8) 0.059(5) 0.017(5) 0.034(5) -0.023(6)
C11 0.068(6) 0.075(7) 0.075(6) 0.005(6) 0.026(5) -0.034(6)
C12 0.071(6) 0.063(6) 0.049(5) 0.000(4) 0.021(5) -0.029(5)
C13 0.049(5) 0.038(5) 0.039(4) 0.006(4) 0.012(4) -0.007(4)
C14 0.077(6) 0.077(7) 0.042(4) 0.028(5) 0.024(4) -0.021(5)
O 0.097(7) 0.118(8) 0.080(5) 0.020(5) 0.033(5) -0.017(6)
OX 0.097(7) 0.118(8) 0.080(5) 0.020(5) 0.033(5) -0.017(6)
C15 0.151(12) 0.046(8) 0.204(14) 0.019(9) 0.043(11) 0.015(8)
C16 0.059(6) 0.087(8) 0.036(4) -0.026(5) 0.009(4) -0.002(6)
C17 0.076(7) 0.066(7) 0.025(4) -0.004(4) 0.012(4) -0.014(6)
C18 0.060(6) 0.104(8) 0.035(4) -0.015(5) 0.022(4) -0.006(6)
C19 0.095(8) 0.102(9) 0.029(4) -0.004(5) 0.016(5) 0.024(7)
C20 0.171(12) 0.044(7) 0.051(6) -0.006(5) 0.041(8) 0.006(8)
C21 0.115(9) 0.068(8) 0.049(5) -0.037(5) 0.036(6) -0.050(7)
C22 0.053(6) 0.167(12) 0.076(6) -0.048(7) 0.003(5) -0.002(7)
C24 0.183(13) 0.125(11) 0.075(7) 0.016(7) 0.011(8) 0.072(10)
C25 0.114(10) 0.148(12) 0.159(12) 0.025(10) 0.072(9) 0.031(9)

loop_
_atom_type_symbol
_atom_type_description
_atom_type_scat_dispersion_real
_atom_type_scat_dispersion_imag
_atom_type_scat_source
C C 0.0033 0.0016 'International Tables Vol C Tables 4.2.6.8 and 6.1.1.4'
H H 0.0000 0.0000 'International Tables Vol C Tables 4.2.6.8 and 6.1.1.4'
N N 0.0061 0.0033 'International Tables Vol C Tables 4.2.6.8 and 6.1.1.4'
O O 0.0106 0.0060 'International Tables Vol C Tables 4.2.6.8 and 6.1.1.4'
Cl Cl 0.1484 0.1585 'International Tables Vol C Tables 4.2.6.8 and 6.1.1.4'
Br Br -0.2901 2.4595 'International Tables Vol C Tables 4.2.6.8 and 6.1.1.4'
Ru Ru -1.2594 0.8363 'International Tables Vol C Tables 4.2.6.8 and 6.1.1.4'

loop_
_geom_angle_atom_site_label_1
_geom_angle_atom_site_label_2
_geom_angle_atom_site_label_3
_geom_angle
N1 Ru N5 75.9(2)
N1 Ru C20 124.3(4)
N5 Ru C20 92.3(3)
N1 Ru C18 91.2(3)
N5 Ru C18 143.6(3)
C20 Ru C18 66.8(4)
N1 Ru C17 112.5(3)
N5 Ru C17 171.0(3)
C20 Ru C17 80.3(3)
C18 Ru C17 36.9(3)
N1 Ru C21 162.9(4)
N5 Ru C21 104.0(3)
C20 Ru C21 38.9(4)
C18 Ru C21 78.9(3)
C17 Ru C21 67.0(3)
N1 Ru C19 95.6(3)
N5 Ru C19 109.7(3)
C20 Ru C19 37.4(4)
C18 Ru C19 36.8(3)
C17 Ru C19 67.2(3)
C21 Ru C19 68.2(4)
N1 Ru C16 148.7(3)
N5 Ru C16 134.8(3)
C20 Ru C16 69.1(4)
C18 Ru C16 67.1(3)
C17 Ru C16 37.4(3)
C21 Ru C16 37.3(3)
C19 Ru C16 80.6(3)
N1 Ru Cl 87.35(17)
N5 Ru Cl 85.73(17)
C20 Ru Cl 146.9(4)
C18 Ru Cl 128.2(3)
C17 Ru Cl 97.6(2)
C21 Ru Cl 109.7(3)
C19 Ru Cl 164.6(3)
C16 Ru Cl 89.1(2)
N2 N1 C6 112.0(5)
N2 N1 Ru 129.2(4)
C6 N1 Ru 118.4(5)
N1 N2 C1 104.1(5)
C2 N3 C1 114.8(6)
C7 N4 C8 107.5(5)
C7 N4 H4 126.3
C8 N4 H4 126.3
C7 N5 C13 106.4(5)
C7 N5 Ru 115.8(4)
C13 N5 Ru 137.4(5)
N3 C1 N2 121.9(6)
N3 C1 C5 125.3(6)
N2 C1 C5 112.8(6)
N3 C2 C3 123.7(7)
N3 C2 H2A 118.1
C3 C2 H2A 118.1
C4 C3 C2 121.6(6)
C4 C3 Br 120.1(6)
C2 C3 Br 118.2(6)
C3 C4 C5 115.2(6)
C3 C4 H4A 122.4
C5 C4 H4A 122.4
C4 C5 C6 137.9(6)
C4 C5 C1 119.4(6)
C6 C5 C1 102.7(6)
N1 C6 C5 108.4(6)
N1 C6 C7 112.1(6)
C5 C6 C7 139.4(6)
N5 C7 N4 112.2(6)
N5 C7 C6 117.3(5)
N4 C7 C6 130.5(6)
N4 C8 C9 131.2(7)
N4 C8 C13 106.4(6)
C9 C8 C13 122.4(7)
C10 C9 C8 115.3(7)
C10 C9 C14 122.8(7)
C8 C9 C14 121.8(7)
C9 C10 C11 123.1(7)
C9 C10 H10 118.4
C11 C10 H10 118.4
C12 C11 C10 121.6(8)
C12 C11 H11 119.2
C10 C11 H11 119.2
C11 C12 C13 116.6(7)
C11 C12 H12 121.7
C13 C12 H12 121.7
C12 C13 N5 131.6(6)
C12 C13 C8 120.9(7)
N5 C13 C8 107.5(6)
OX C14 O 61.1(11)
OX C14 C9 115.6(16)
O C14 C9 116.1(8)
OX C14 H14A 136.0
O C14 H14A 107.1
C9 C14 H14A 107.5
OX C14 H14B 50.7
O C14 H14B 109.0
C9 C14 H14B 109.0
H14A C14 H14B 107.8
OX C14 H14C 107.2
O C14 H14C 48.4
C9 C14 H14C 109.5
H14A C14 H14C 63.6
H14B C14 H14C 141.3
OX C14 H14D 108.6
O C14 H14D 135.0
C9 C14 H14D 107.7
H14A C14 H14D 47.2
H14B C14 H14D 63.2
H14C C14 H14D 108.0
C15 O C14 111.4(9)
C15 O H14C 153.7
C14 O H15E 154.0
H14C O H15E 162.3
C14 OX C15 111.2(11)
C15 OX H14B 154.1
C14 OX H15C 153.6
H14B OX H15C 162.4
O C15 OX 61.2(11)
O C15 H15A 110.0
OX C15 H15A 152.7
O C15 H15B 109.4
OX C15 H15B 97.7
H15A C15 H15B 109.5
O C15 H15C 109.1
OX C15 H15C 56.7
H15A C15 H15C 109.5
H15B C15 H15C 109.5
O C15 H15D 152.8
OX C15 H15D 108.0
H15A C15 H15D 67.2
H15B C15 H15D 96.4
H15C C15 H15D 52.0
O C15 H15E 58.5
OX C15 H15E 110.2
H15A C15 H15E 52.1
H15B C15 H15E 132.6
H15C C15 H15E 117.8
H15D C15 H15E 109.5
O C15 H15F 97.7
OX C15 H15F 110.1
H15A C15 H15F 96.4
H15C C15 H15F 132.6
H15D C15 H15F 109.5
H15E C15 H15F 109.5
C21 C16 C17 116.6(8)
C21 C16 C22 123.9(10)
C17 C16 C22 119.4(10)
C21 C16 Ru 69.4(4)
C17 C16 Ru 69.2(4)
C22 C16 Ru 129.0(6)
C18 C17 C16 120.8(8)
C18 C17 Ru 70.5(4)
C16 C17 Ru 73.3(4)
C18 C17 H17 119.6
C16 C17 H17 119.6
Ru C17 H17 128.9
C19 C18 C17 123.7(9)
C19 C18 Ru 73.1(5)
C17 C18 Ru 72.6(4)
C19 C18 H18 118.1
C17 C18 H18 118.1
Ru C18 H18 128.7
C18 C19 C20 118.0(9)
C18 C19 C23 115.7(11)
C20 C19 C23 125.9(11)
C18 C19 Ru 70.1(5)
C20 C19 Ru 69.6(5)
C23 C19 Ru 126.1(7)
C19 C20 C21 119.8(9)
C19 C20 Ru 73.0(6)
C21 C20 Ru 71.9(5)
C19 C20 H20 120.1
C21 C20 H20 120.1
Ru C20 H20 127.0
C16 C21 C20 120.8(9)
C16 C21 Ru 73.2(5)
C20 C21 Ru 69.2(5)
C16 C21 H21 119.6
C20 C21 H21 119.6
Ru C21 H21 130.7
C16 C22 H22A 109.5
C16 C22 H22B 109.5
H22A C22 H22B 109.5
C16 C22 H22C 109.5
H22A C22 H22C 109.5
H22B C22 H22C 109.5
C25 C23 C24 122.5(12)
C25 C23 C19 112.7(10)
C24 C23 C19 111.6(10)
C25 C23 H23 102.3
C24 C23 H23 102.3
C19 C23 H23 102.3
C23 C24 H24A 109.5
C23 C24 H24B 109.5
H24A C24 H24B 109.5
C23 C24 H24C 109.5
H24A C24 H24C 109.5
H24B C24 H24C 109.5
C23 C25 H25A 109.5
C23 C25 H25B 109.5
H25A C25 H25B 109.5
C23 C25 H25C 109.5
H25A C25 H25C 109.5
H25B C25 H25C 109.5

loop_
_geom_bond_atom_site_label_1
_geom_bond_atom_site_label_2
_geom_bond_distance
Ru N1 2.067(6)
Ru N5 2.089(5)
Ru C20 2.152(9)
Ru C18 2.157(7)
Ru C17 2.183(7)
Ru C21 2.188(8)
Ru C19 2.196(9)
Ru C16 2.237(7)
Ru Cl 2.399(2)
Br C3 1.883(7)
N1 N2 1.353(7)
N1 C6 1.362(7)
N2 C1 1.366(8)
N3 C2 1.323(8)
N3 C1 1.341(8)
N4 C7 1.351(7)
N4 C8 1.382(8)
N4 H4 0.8600
N5 C7 1.335(8)
N5 C13 1.398(8)
C1 C5 1.409(8)
C2 C3 1.411(10)
C2 H2A 0.9300
C3 C4 1.379(9)
C4 C5 1.392(8)
C4 H4A 0.9300
C5 C6 1.403(8)
C6 C7 1.426(9)
C8 C9 1.384(9)
C8 C13 1.417(9)
C9 C10 1.349(10)
C9 C14 1.511(10)
C10 C11 1.406(10)
C10 H10 0.9300
C11 C12 1.369(10)
C11 H11 0.9300
C12 C13 1.370(9)
C12 H12 0.9300
C14 OX 1.378(13)
C14 O 1.388(9)
C14 H14A 0.9600
C14 H14B 0.9601
C14 H14C 0.9601
C14 H14D 0.9600
O C15 1.375(11)
O H14C 1.0397
O H15E 1.1976
OX C15 1.390(14)
OX H14B 1.0696
OX H15C 1.1788
C15 H15A 0.9601
C15 H15B 0.9601
C15 H15C 0.9601
C15 H15D 0.9599
C15 H15E 0.9601
C15 H15F 0.9600
C16 C21 1.417(12)
C16 C17 1.419(11)
C16 C22 1.485(11)
C17 C18 1.374(11)
C17 H17 0.9300
C18 C19 1.375(12)
C18 H18 0.9300
C19 C20 1.393(13)
C19 C23 1.596(14)
C20 C21 1.446(13)
C20 H20 0.9300
C21 H21 0.9300
C22 H22A 0.9600
C22 H22B 0.9600
C22 H22C 0.9600
C23 C25 1.440(13)
C23 C24 1.493(13)
C23 H23 0.9800
C24 H24A 0.9600
C24 H24B 0.9600
C24 H24C 0.9600
C25 H25A 0.9600
C25 H25B 0.9600
C25 H25C 0.9600

loop_
_geom_torsion_atom_site_label_1
_geom_torsion_atom_site_label_2
_geom_torsion_atom_site_label_3
_geom_torsion_atom_site_label_4
_geom_torsion
N5 Ru N1 N2 173.4(6)
C20 Ru N1 N2 90.2(7)
C18 Ru N1 N2 27.8(6)
C17 Ru N1 N2 -3.2(7)
C21 Ru N1 N2 81.6(12)
C19 Ru N1 N2 64.4(6)
C16 Ru N1 N2 -16.6(9)
Cl Ru N1 N2 -100.4(6)
N5 Ru N1 C6 1.2(5)
C20 Ru N1 C6 -81.9(6)
C18 Ru N1 C6 -144.3(6)
C17 Ru N1 C6 -175.4(5)
C21 Ru N1 C6 -90.6(11)
C19 Ru N1 C6 -107.7(6)
C16 Ru N1 C6 171.3(5)
Cl Ru N1 C6 87.5(5)
C6 N1 N2 C1 1.4(7)
Ru N1 N2 C1 -171.2(5)
N1 Ru N5 C7 2.9(5)
C20 Ru N5 C7 127.7(6)
C18 Ru N5 C7 75.2(7)
C21 Ru N5 C7 165.3(6)
C19 Ru N5 C7 93.8(6)
C16 Ru N5 C7 -169.9(5)
Cl Ru N5 C7 -85.4(5)
N1 Ru N5 C13 175.0(8)
C20 Ru N5 C13 -60.2(8)
C18 Ru N5 C13 -112.7(8)
C21 Ru N5 C13 -22.6(8)
C19 Ru N5 C13 -94.0(8)
C16 Ru N5 C13 2.3(9)
Cl Ru N5 C13 86.7(7)
C2 N3 C1 N2 -179.1(7)
C2 N3 C1 C5 1.2(11)
N1 N2 C1 N3 179.3(6)
N1 N2 C1 C5 -0.9(8)
C1 N3 C2 C3 -0.2(11)
N3 C2 C3 C4 -0.7(13)
N3 C2 C3 Br -178.7(6)
C2 C3 C4 C5 0.7(11)
Br C3 C4 C5 178.7(5)
C3 C4 C5 C6 178.5(8)
C3 C4 C5 C1 0.1(10)
N3 C1 C5 C4 -1.2(11)
N2 C1 C5 C4 179.1(6)
N3 C1 C5 C6 180.0(7)
N2 C1 C5 C6 0.2(8)
N2 N1 C6 C5 -1.3(8)
Ru N1 C6 C5 172.1(4)
N2 N1 C6 C7 -178.2(6)
Ru N1 C6 C7 -4.8(8)
C4 C5 C6 N1 -177.9(8)
C1 C5 C6 N1 0.6(8)
C4 C5 C6 C7 -2.3(16)
C1 C5 C6 C7 176.2(8)
C13 N5 C7 N4 -0.1(8)
Ru N5 C7 N4 174.4(4)
C13 N5 C7 C6 179.0(6)
Ru N5 C7 C6 -6.5(8)
C8 N4 C7 N5 -0.1(8)
C8 N4 C7 C6 -179.1(7)
N1 C6 C7 N5 7.3(9)
C5 C6 C7 N5 -168.2(8)
N1 C6 C7 N4 -173.8(7)
C5 C6 C7 N4 10.8(14)
C7 N4 C8 C9 178.9(8)
C7 N4 C8 C13 0.2(7)
N4 C8 C9 C10 -178.9(8)
C13 C8 C9 C10 -0.3(12)
N4 C8 C9 C14 1.5(13)
C13 C8 C9 C14 -180.0(7)
C8 C9 C10 C11 1.0(13)
C14 C9 C10 C11 -179.4(9)
C9 C10 C11 C12 -1.2(15)
C10 C11 C12 C13 0.8(14)
C11 C12 C13 N5 178.7(8)
C11 C12 C13 C8 -0.2(12)
C7 N5 C13 C12 -178.8(8)
Ru N5 C13 C12 8.6(14)
C7 N5 C13 C8 0.2(8)
Ru N5 C13 C8 -172.4(5)
N4 C8 C13 C12 178.9(7)
C9 C8 C13 C12 0.0(12)
N4 C8 C13 N5 -0.3(8)
C9 C8 C13 N5 -179.1(7)
C10 C9 C14 OX 83.2(13)
C8 C9 C14 OX -97.2(12)
C10 C9 C14 O 14.4(13)
C8 C9 C14 O -166.0(8)
OX C14 O C15 -30.4(16)
C9 C14 O C15 75.9(11)
O C14 OX C15 29.9(16)
C9 C14 OX C15 -77(2)
C14 O C15 OX 30.1(16)
C14 OX C15 O -30.3(16)
N1 Ru C16 C21 151.4(6)
N5 Ru C16 C21 -42.2(7)
C20 Ru C16 C21 29.2(6)
C18 Ru C16 C21 102.0(6)
C17 Ru C16 C21 130.8(8)
C19 Ru C16 C21 66.2(6)
Cl Ru C16 C21 -125.3(6)
N1 Ru C16 C17 20.5(8)
N5 Ru C16 C17 -173.1(5)
C20 Ru C16 C17 -101.6(6)
C18 Ru C16 C17 -28.8(5)
C21 Ru C16 C17 -130.8(8)
C19 Ru C16 C17 -64.6(6)
Cl Ru C16 C17 103.9(5)
N1 Ru C16 C22 -91.1(10)
N5 Ru C16 C22 75.3(11)
C20 Ru C16 C22 146.8(11)
C18 Ru C16 C22 -140.4(11)
C17 Ru C16 C22 -111.6(12)
C21 Ru C16 C22 117.6(13)
C19 Ru C16 C22 -176.2(11)
Cl Ru C16 C22 -7.7(10)
C21 C16 C17 C18 1.9(10)
C22 C16 C17 C18 178.2(7)
Ru C16 C17 C18 54.3(6)
C21 C16 C17 Ru -52.4(6)
C22 C16 C17 Ru 123.9(7)
N1 Ru C17 C18 59.1(6)
C20 Ru C17 C18 -64.1(6)
C21 Ru C17 C18 -102.4(6)
C19 Ru C17 C18 -27.5(6)
C16 Ru C17 C18 -132.3(8)
Cl Ru C17 C18 149.4(5)
N1 Ru C17 C16 -168.6(5)
C20 Ru C17 C16 68.2(6)
C18 Ru C17 C16 132.3(8)
C21 Ru C17 C16 29.9(5)
C19 Ru C17 C16 104.8(6)
Cl Ru C17 C16 -78.3(5)
C16 C17 C18 C19 -0.8(11)
Ru C17 C18 C19 54.8(7)
C16 C17 C18 Ru -55.6(6)
N1 Ru C18 C19 97.7(6)
N5 Ru C18 C19 30.2(8)
C20 Ru C18 C19 -29.4(6)
C17 Ru C18 C19 -134.7(8)
C21 Ru C18 C19 -68.3(6)
C16 Ru C18 C19 -105.5(6)
Cl Ru C18 C19 -174.7(5)
N1 Ru C18 C17 -127.5(5)
N5 Ru C18 C17 164.9(5)
C20 Ru C18 C17 105.3(6)
C21 Ru C18 C17 66.4(6)
C19 Ru C18 C17 134.7(8)
C16 Ru C18 C17 29.2(5)
Cl Ru C18 C17 -40.0(6)
C17 C18 C19 C20 -2.3(12)
Ru C18 C19 C20 52.3(7)
C17 C18 C19 C23 -176.0(8)
Ru C18 C19 C23 -121.4(8)
C17 C18 C19 Ru -54.6(7)
N1 Ru C19 C18 -84.5(6)
N5 Ru C19 C18 -161.5(5)
C20 Ru C19 C18 131.9(8)
C17 Ru C19 C18 27.6(5)
C21 Ru C19 C18 100.8(6)
C16 Ru C19 C18 64.1(6)
Cl Ru C19 C18 15.7(16)
N1 Ru C19 C20 143.6(6)
N5 Ru C19 C20 66.6(6)
C18 Ru C19 C20 -131.9(8)
C17 Ru C19 C20 -104.3(6)
C21 Ru C19 C20 -31.0(6)
C16 Ru C19 C20 -67.8(6)
Cl Ru C19 C20 -116.2(13)
N1 Ru C19 C23 23.4(10)
N5 Ru C19 C23 -53.6(11)
C20 Ru C19 C23 -120.2(13)
C18 Ru C19 C23 107.9(13)
C17 Ru C19 C23 135.5(12)
C21 Ru C19 C23 -151.2(12)
C16 Ru C19 C23 172.0(11)
Cl Ru C19 C23 123.6(10)
C18 C19 C20 C21 4.1(12)
C23 C19 C20 C21 177.0(9)
Ru C19 C20 C21 56.6(7)
C18 C19 C20 Ru -52.5(7)
C23 C19 C20 Ru 120.4(9)
N1 Ru C20 C19 -45.6(7)
N5 Ru C20 C19 -120.2(6)
C18 Ru C20 C19 29.0(5)
C17 Ru C20 C19 65.0(6)
C21 Ru C20 C19 130.4(8)
C16 Ru C20 C19 102.2(6)
Cl Ru C20 C19 154.1(5)
N1 Ru C20 C21 -176.0(5)
N5 Ru C20 C21 109.5(6)
C18 Ru C20 C21 -101.3(6)
C17 Ru C20 C21 -65.3(5)
C19 Ru C20 C21 -130.4(8)
C16 Ru C20 C21 -28.2(5)
Cl Ru C20 C21 23.7(8)
C17 C16 C21 C20 0.0(11)
C22 C16 C21 C20 -176.2(7)
Ru C16 C21 C20 -52.3(7)
C17 C16 C21 Ru 52.3(6)
C22 C16 C21 Ru -123.9(7)
C19 C20 C21 C16 -3.0(12)
Ru C20 C21 C16 54.1(7)
C19 C20 C21 Ru -57.2(7)
N1 Ru C21 C16 -122.0(11)
N5 Ru C21 C16 150.5(5)
C20 Ru C21 C16 -133.4(8)
C18 Ru C21 C16 -66.7(6)
C17 Ru C21 C16 -30.0(5)
C19 Ru C21 C16 -103.5(6)
Cl Ru C21 C16 60.1(5)
N1 Ru C21 C20 11.4(13)
N5 Ru C21 C20 -76.1(6)
C18 Ru C21 C20 66.7(6)
C17 Ru C21 C20 103.4(6)
C19 Ru C21 C20 29.9(5)
C16 Ru C21 C20 133.4(8)
Cl Ru C21 C20 -166.5(5)
C18 C19 C23 C25 -70.7(13)
C20 C19 C23 C25 116.3(12)
Ru C19 C23 C25 -154.0(10)
C18 C19 C23 C24 147.0(9)
C20 C19 C23 C24 -26.1(15)
Ru C19 C23 C24 63.7(14)
